data_7717424
loop_
_publ_author_name
'Kovalenko, Sergey A.'
'Gulyaeva, Ekaterina S.'
'Osipova, Elena S.'
'Filippov, Oleg A.'
'Danshina, Anastasia'
'Vendier, Laure'
'Kireev, Nikolay V.'
'Godovikov, Ivan A.'
'CANAC, Yves'
'Valyaev, Dmitry A.'
'Belkova, Natalia'
'Shubina, Elena'

_publ_section_title
;
 Influence of triphosphine ligand coordination geometry in Mn(I) hydride
 complexes [(P&#x2229;P&#x2229;P)(CO)2MnH] on their kinetic hydricity
;
_journal_name_full 'Dalton Transactions'
_journal_paper_doi 10.1039/D4DT02496F
_journal_year 2024
_chemical_absolute_configuration ad
_chemical_formula_sum 'C43 H39 Br Mn O2 P3'
_chemical_formula_weight 815.5
_space_group_IT_number 33
_space_group_name_Hall 'P 2c -2n'
_space_group_name_H-M_alt 'P n a 21'
_symmetry_cell_setting orthorhombic
_symmetry_Int_Tables_number 33
_symmetry_space_group_name_Hall 'P 2c -2n'
_symmetry_space_group_name_H-M 'P n a 21'
_atom_sites_solution_hydrogens geom
_audit_creation_date 2024-08-30T10:33:08-00:00
_audit_creation_method 'WinGX routine CIF_UPDATE'
_audit_update_record
;
2024-09-01 deposited with the CCDC.	2024-10-21 downloaded from the CCDC.
;
_cell_angle_alpha 90
_cell_angle_beta 90
_cell_angle_gamma 90
_cell_formula_units_Z 4
_cell_length_a 18.2707(3)
_cell_length_b 11.9106(2)
_cell_length_c 16.9843(4)
_cell_measurement_reflns_used 8470
_cell_measurement_temperature 180(2)
_cell_measurement_theta_max 71.0180
_cell_measurement_theta_min 3.5380
_cell_volume 3696.04(12)
_computing_structure_refinement 'SHELXL-2018/3 (Sheldrick, 2018)'
_diffrn_ambient_temperature 180(2)
_diffrn_measured_fraction_theta_full 1
_diffrn_measured_fraction_theta_max 0.998
_diffrn_measurement_device_type 'Xcalibur, Eos, Gemini ultra'
_diffrn_radiation_type CuK\a
_diffrn_radiation_wavelength 1.54184
_diffrn_reflns_av_R_equivalents 0.0479
_diffrn_reflns_av_unetI/netI 0.0353
_diffrn_reflns_Laue_measured_fraction_full 1
_diffrn_reflns_Laue_measured_fraction_max 0.998
_diffrn_reflns_limit_h_max 22
_diffrn_reflns_limit_h_min -22
_diffrn_reflns_limit_k_max 14
_diffrn_reflns_limit_k_min -14
_diffrn_reflns_limit_l_max 20
_diffrn_reflns_limit_l_min -20
_diffrn_reflns_number 34397
_diffrn_reflns_point_group_measured_fraction_full 0.969
_diffrn_reflns_point_group_measured_fraction_max 0.96
_diffrn_reflns_theta_full 67.684
_diffrn_reflns_theta_max 71.431
_diffrn_reflns_theta_min 4.431
_diffrn_source 'Fine-focus sealed X-ray tube'
_diffrn_source_type 'Enhance Ultra (Cu) X-ray Source'
_exptl_absorpt_coefficient_mu 5.686
_exptl_absorpt_correction_T_max 1.00000
_exptl_absorpt_correction_T_min 0.46626
_exptl_absorpt_correction_type multi-scan
_exptl_absorpt_process_details
;
CrysAlisPro 1.171.39.46 (Rigaku Oxford Diffraction, 2018)
Empirical absorption correction using spherical harmonics,
 implemented in SCALE3 ABSPACK scaling algorithm.
;
_exptl_crystal_colour orange
_exptl_crystal_density_diffrn 1.466
_exptl_crystal_density_method 'not measured'
_exptl_crystal_description plate
_exptl_crystal_F_000 1672
_exptl_crystal_recrystallization_method 'Re-crystallisation from solvent: CH2Cl2/hexane'
_exptl_crystal_size_max 0.2
_exptl_crystal_size_mid 0.11
_exptl_crystal_size_min 0.08
_refine_diff_density_max 0.225
_refine_diff_density_min -0.251
_refine_diff_density_rms 0.043
_refine_ls_abs_structure_details
;
 Flack x determined using 2480 quotients [(I+)-(I-)]/[(I+)+(I-)]
 (Parsons, Flack and Wagner, Acta Cryst. B69 (2013) 249-259).
;
_refine_ls_abs_structure_Flack -0.005(3)
_refine_ls_extinction_method none
_refine_ls_goodness_of_fit_ref 1.041
_refine_ls_hydrogen_treatment constr
_refine_ls_matrix_type full
_refine_ls_number_parameters 534
_refine_ls_number_reflns 6920
_refine_ls_number_restraints 182
_refine_ls_restrained_S_all 1.03
_refine_ls_R_factor_all 0.043
_refine_ls_R_factor_gt 0.035
_refine_ls_shift/su_max 0
_refine_ls_shift/su_mean 0
_refine_ls_structure_factor_coef Fsqd
_refine_ls_weighting_details 'w=1/[\s^2^(Fo^2^)+(0.0322P)^2^+1.1010P] where P=(Fo^2^+2Fc^2^)/3'
_refine_ls_weighting_scheme calc
_refine_ls_wR_factor_gt 0.0767
_refine_ls_wR_factor_ref 0.0816
_reflns_Friedel_coverage 0.858
_reflns_Friedel_fraction_full 0.935
_reflns_Friedel_fraction_max 0.919
_reflns_number_gt 6173
_reflns_number_total 6920
_reflns_threshold_expression 'I > 2\s(I)'
_cod_data_source_file d4dt02496f3.cif
_cod_data_source_block complex_2Br
_cod_database_code 7717424
_shelx_shelxl_version_number 2018/3

loop_
_symmetry_equiv_pos_as_xyz
'x, y, z'
'-x, -y, z+1/2'
'-x+1/2, y+1/2, z+1/2'
'x+1/2, -y+1/2, z'

loop_
_atom_site_label
_atom_site_type_symbol
_atom_site_fract_x
_atom_site_fract_y
_atom_site_fract_z
_atom_site_U_iso_or_equiv
_atom_site_adp_type
_atom_site_occupancy
_atom_site_site_symmetry_order
_atom_site_calc_flag
_atom_site_refinement_flags_posn
_atom_site_refinement_flags_adp
_atom_site_refinement_flags_occupancy
_atom_site_disorder_assembly
_atom_site_disorder_group
C1 C 0.1828(5) 0.3033(7) 0.7859(5) 0.053(2) Uani 0.7 1 d D . P . .
C2 C 0.1364(4) 0.4003(6) 0.6677(4) 0.0471(17) Uani 0.82 1 d D . P . .
C3 C 0.2200(6) 0.2373(10) 0.6464(8) 0.053(3) Uani 0.48 1 d D . P . .
C4 C 0.0378(2) 0.0179(4) 0.7536(3) 0.0401(10) Uani 1 1 d . . . . .
H4A H 0.038009 -0.065028 0.749507 0.048 Uiso 1 1 calc R U . . .
H4B H 0.020611 0.037524 0.807155 0.048 Uiso 1 1 calc R U . . .
C5 C 0.0163(2) 0.0696(4) 0.6099(3) 0.0350(10) Uani 1 1 d . . . . .
H5A H -0.023585 0.06357 0.570629 0.042 Uiso 1 1 calc R U . . .
H5B H 0.048352 0.003319 0.603214 0.042 Uiso 1 1 calc R U . . .
C6 C -0.0473(2) 0.1806(4) 0.7197(3) 0.0410(11) Uani 1 1 d . . . . .
H6A H -0.085407 0.168123 0.760127 0.049 Uiso 1 1 calc R U . . .
H6B H -0.070989 0.217602 0.674124 0.049 Uiso 1 1 calc R U . . .
C7 C -0.0177(2) 0.0653(4) 0.6928(3) 0.0368(10) Uani 1 1 d . . . . .
C8 C -0.0828(3) -0.0170(4) 0.6902(3) 0.0502(13) Uani 1 1 d . . . . .
H8A H -0.123771 0.017967 0.662188 0.075 Uiso 1 1 calc R U . . .
H8B H -0.097846 -0.035506 0.744007 0.075 Uiso 1 1 calc R U . . .
H8C H -0.068068 -0.085722 0.662693 0.075 Uiso 1 1 calc R U . . .
C11 C 0.1764(3) 0.0399(4) 0.8364(3) 0.0371(10) Uani 1 1 d . . . . .
C12 C 0.1426(3) -0.0024(5) 0.9025(3) 0.0532(13) Uani 1 1 d . . . . .
H12 H 0.091883 -0.019971 0.900705 0.064 Uiso 1 1 calc R U . . .
C13 C 0.1813(4) -0.0196(5) 0.9717(3) 0.0624(16) Uani 1 1 d . . . . .
H13 H 0.156968 -0.048696 1.016673 0.075 Uiso 1 1 calc R U . . .
C14 C 0.2539(4) 0.0047(4) 0.9754(3) 0.0581(15) Uani 1 1 d . . . . .
H14 H 0.28004 -0.00497 1.023307 0.07 Uiso 1 1 calc R U . . .
C15 C 0.2886(3) 0.0431(5) 0.9101(4) 0.0672(18) Uani 1 1 d . . . . .
H15 H 0.339788 0.057197 0.912002 0.081 Uiso 1 1 calc R U . . .
C16 C 0.2508(3) 0.0622(5) 0.8406(4) 0.0586(15) Uani 1 1 d . . . . .
H16 H 0.275849 0.090613 0.795878 0.07 Uiso 1 1 calc R U . . .
C21 C 0.1751(2) -0.0466(4) 0.6854(3) 0.0390(10) Uani 1 1 d . . . . .
C22 C 0.1705(3) -0.1560(4) 0.7146(3) 0.0509(12) Uani 1 1 d . . . . .
H22 H 0.145406 -0.169614 0.762602 0.061 Uiso 1 1 calc R U . . .
C23 C 0.2020(4) -0.2445(4) 0.6745(4) 0.0591(15) Uani 1 1 d . . . . .
H23 H 0.198602 -0.318475 0.695162 0.071 Uiso 1 1 calc R U . . .
C24 C 0.2385(3) -0.2257(5) 0.6044(4) 0.0614(17) Uani 1 1 d . . . . .
H24 H 0.260348 -0.286661 0.577074 0.074 Uiso 1 1 calc R U . . .
C25 C 0.2431(3) -0.1204(5) 0.5747(4) 0.0557(14) Uani 1 1 d . . . . .
H25 H 0.267606 -0.108081 0.526085 0.067 Uiso 1 1 calc R U . . .
C26 C 0.2120(3) -0.0294(4) 0.6149(3) 0.0432(11) Uani 1 1 d . . . . .
H26 H 0.216122 0.044224 0.593962 0.052 Uiso 1 1 calc R U . . .
C31 C 0.1204(2) 0.1575(4) 0.4983(3) 0.0359(10) Uani 1 1 d . . . . .
C32 C 0.1170(3) 0.0530(4) 0.4626(3) 0.0438(11) Uani 1 1 d . . . . .
H32 H 0.086046 -0.003387 0.483869 0.053 Uiso 1 1 calc R U . . .
C33 C 0.1583(3) 0.0302(4) 0.3962(3) 0.0485(12) Uani 1 1 d . . . . .
H33 H 0.157083 -0.042758 0.373628 0.058 Uiso 1 1 calc R U . . .
C34 C 0.2012(3) 0.1121(5) 0.3627(3) 0.0497(13) Uani 1 1 d . . . . .
H34 H 0.228973 0.096188 0.31681 0.06 Uiso 1 1 calc R U . . .
C35 C 0.2036(3) 0.2171(5) 0.3959(3) 0.0510(13) Uani 1 1 d . . . . .
H35 H 0.232186 0.274449 0.372148 0.061 Uiso 1 1 calc R U . . .
C36 C 0.1647(3) 0.2395(4) 0.4637(3) 0.0485(13) Uani 1 1 d . . . . .
H36 H 0.167963 0.311687 0.487226 0.058 Uiso 1 1 calc R U . . .
C41 C 0.0022(2) 0.2908(4) 0.5413(3) 0.0380(10) Uani 1 1 d D . . . .
C42A C -0.0670(5) 0.2577(10) 0.5231(8) 0.052(3) Uani 0.493(13) 1 d D U P A 1
H42A H -0.082701 0.183133 0.533565 0.062 Uiso 0.493(13) 1 calc R U P A 1
C43A C -0.1137(6) 0.3338(11) 0.4893(9) 0.055(3) Uani 0.493(13) 1 d D U P A 1
H43A H -0.162528 0.31244 0.477313 0.066 Uiso 0.493(13) 1 calc R U P A 1
C44A C -0.0902(10) 0.4406(14) 0.4727(16) 0.053(4) Uani 0.493(13) 1 d D U P A 1
H44A H -0.122793 0.493102 0.449322 0.064 Uiso 0.493(13) 1 calc R U P A 1
C45A C -0.0206(7) 0.4713(9) 0.4898(8) 0.053(3) Uani 0.493(13) 1 d D U P A 1
H45A H -0.004242 0.544738 0.476998 0.064 Uiso 0.493(13) 1 calc R U P A 1
C46A C 0.0266(7) 0.3976(7) 0.5254(7) 0.045(3) Uani 0.493(13) 1 d D U P A 1
H46A H 0.074938 0.41977 0.538708 0.054 Uiso 0.493(13) 1 calc R U P A 1
C42B C -0.0438(6) 0.2475(9) 0.4820(7) 0.052(3) Uani 0.507(13) 1 d D U P A 2
H42B H -0.036347 0.172078 0.465737 0.062 Uiso 0.507(13) 1 calc R U P A 2
C43B C -0.0996(7) 0.3080(10) 0.4457(9) 0.058(3) Uani 0.507(13) 1 d D U P A 2
H43B H -0.129019 0.274325 0.406149 0.069 Uiso 0.507(13) 1 calc R U P A 2
C44B C -0.1115(10) 0.4186(13) 0.4684(15) 0.051(4) Uani 0.507(13) 1 d D U P A 2
H44B H -0.149907 0.461143 0.445436 0.061 Uiso 0.507(13) 1 calc R U P A 2
C45B C -0.0672(8) 0.4651(9) 0.5240(8) 0.056(3) Uani 0.507(13) 1 d D U P A 2
H45B H -0.074074 0.541206 0.538968 0.068 Uiso 0.507(13) 1 calc R U P A 2
C46B C -0.0118(7) 0.4020(7) 0.5594(7) 0.045(3) Uani 0.507(13) 1 d D U P A 2
H46B H 0.01786 0.437345 0.59806 0.054 Uiso 0.507(13) 1 calc R U P A 2
C51 C -0.0189(3) 0.4174(4) 0.7543(3) 0.0382(10) Uani 1 1 d . . . . .
C52 C -0.0812(3) 0.4435(5) 0.7162(5) 0.088(3) Uani 1 1 d . . . . .
H52 H -0.107501 0.386159 0.689616 0.105 Uiso 1 1 calc R U . . .
C53 C -0.1076(4) 0.5521(6) 0.7150(7) 0.121(4) Uani 1 1 d . . . . .
H53 H -0.151536 0.56782 0.687279 0.145 Uiso 1 1 calc R U . . .
C54 C -0.0729(4) 0.6360(5) 0.7520(5) 0.078(2) Uani 1 1 d . . . . .
H54 H -0.092176 0.710041 0.751367 0.094 Uiso 1 1 calc R U . . .
C55 C -0.0092(5) 0.6127(5) 0.7905(4) 0.090(3) Uani 1 1 d . . . . .
H55 H 0.016465 0.67099 0.816878 0.108 Uiso 1 1 calc R U . . .
C56 C 0.0180(4) 0.5039(5) 0.7912(4) 0.077(2) Uani 1 1 d . . . . .
H56 H 0.062843 0.488695 0.817525 0.093 Uiso 1 1 calc R U . . .
C61 C 0.0095(3) 0.2549(3) 0.8675(3) 0.0354(10) Uani 1 1 d . . . . .
C62 C 0.0667(3) 0.2404(4) 0.9203(3) 0.0438(11) Uani 1 1 d . . . . .
H62 H 0.115519 0.237881 0.901133 0.053 Uiso 1 1 calc R U . . .
C63 C 0.0541(3) 0.2294(4) 1.0003(3) 0.0526(13) Uani 1 1 d . . . . .
H63 H 0.094145 0.217402 1.035064 0.063 Uiso 1 1 calc R U . . .
C64 C -0.0150(4) 0.2357(5) 1.0297(3) 0.0558(14) Uani 1 1 d . . . . .
H64 H -0.023307 0.230552 1.084762 0.067 Uiso 1 1 calc R U . . .
C65 C -0.0730(3) 0.2496(5) 0.9786(3) 0.0562(14) Uani 1 1 d . . . . .
H65 H -0.121488 0.252835 0.99865 0.067 Uiso 1 1 calc R U . . .
C66 C -0.0609(3) 0.2588(4) 0.8981(3) 0.0447(11) Uani 1 1 d . . . . .
H66 H -0.101341 0.267932 0.863527 0.054 Uiso 1 1 calc R U . . .
O1 O 0.2186(6) 0.3402(10) 0.8373(5) 0.077(3) Uani 0.7 1 d D . P . .
O2 O 0.1427(6) 0.4954(5) 0.6508(6) 0.081(3) Uani 0.82 1 d D . P . .
O3 O 0.2794(6) 0.2333(13) 0.6195(9) 0.075(5) Uani 0.48 1 d D . P . .
P1 P 0.13252(6) 0.06937(9) 0.74166(7) 0.0342(2) Uani 1 1 d . . . . .
P2 P 0.07020(6) 0.19688(9) 0.58782(7) 0.0326(2) Uani 1 1 d . . . . .
P3 P 0.02242(6) 0.27711(9) 0.76048(7) 0.0332(2) Uani 1 1 d . . . . .
Mn1 Mn 0.13405(4) 0.25548(5) 0.69924(5) 0.03525(17) Uani 1 1 d D . . . .
Br1A Br 0.26035(10) 0.25271(14) 0.64303(11) 0.0499(4) Uani 0.52 1 d . . P . .
Br1B Br 0.2156(2) 0.3354(3) 0.80438(18) 0.0504(6) Uani 0.3 1 d . . P . .
Br1C Br 0.1536(4) 0.4538(4) 0.6616(3) 0.0569(12) Uani 0.18 1 d . . P . .

loop_
_atom_site_aniso_label
_atom_site_aniso_U_11
_atom_site_aniso_U_22
_atom_site_aniso_U_33
_atom_site_aniso_U_23
_atom_site_aniso_U_13
_atom_site_aniso_U_12
C1 0.058(5) 0.048(5) 0.053(5) 0.001(4) -0.005(4) -0.015(4)
C2 0.052(4) 0.035(4) 0.055(4) -0.007(3) -0.005(3) -0.010(3)
C3 0.058(8) 0.041(6) 0.061(8) -0.015(5) 0.001(7) -0.006(6)
C4 0.045(2) 0.033(2) 0.042(3) -0.001(2) 0.006(2) -0.0112(18)
C5 0.038(2) 0.030(2) 0.037(2) -0.0053(17) 0.0051(19) -0.0152(18)
C6 0.035(2) 0.046(3) 0.041(3) -0.011(2) 0.006(2) -0.0065(19)
C7 0.035(2) 0.037(2) 0.037(2) -0.0085(19) 0.005(2) -0.0127(17)
C8 0.048(3) 0.058(3) 0.045(3) -0.006(2) 0.011(2) -0.025(2)
C11 0.045(3) 0.027(2) 0.039(3) -0.0009(18) 0.000(2) -0.0026(18)
C12 0.057(3) 0.054(3) 0.049(3) 0.008(2) 0.004(3) -0.006(3)
C13 0.077(4) 0.066(4) 0.044(3) 0.009(3) 0.007(3) 0.010(3)
C14 0.083(4) 0.039(3) 0.052(3) -0.004(2) -0.018(3) 0.009(3)
C15 0.054(3) 0.061(4) 0.086(5) 0.020(3) -0.026(3) -0.011(3)
C16 0.049(3) 0.062(4) 0.064(4) 0.021(3) -0.010(3) -0.009(3)
C21 0.039(2) 0.032(2) 0.046(3) -0.0047(19) 0.000(2) -0.0002(17)
C22 0.064(3) 0.033(2) 0.056(3) -0.002(2) -0.002(3) -0.004(2)
C23 0.069(3) 0.027(2) 0.081(4) -0.011(3) -0.018(3) -0.001(2)
C24 0.050(3) 0.052(3) 0.082(5) -0.034(3) -0.011(3) 0.009(2)
C25 0.049(3) 0.059(3) 0.059(4) -0.022(3) -0.001(3) 0.002(2)
C26 0.042(3) 0.042(3) 0.045(3) -0.004(2) 0.002(2) 0.002(2)
C31 0.036(2) 0.037(2) 0.034(2) -0.0005(18) 0.0025(19) -0.0040(18)
C32 0.054(3) 0.039(3) 0.038(3) -0.006(2) 0.007(2) -0.007(2)
C33 0.054(3) 0.049(3) 0.043(3) -0.011(2) 0.005(2) -0.003(2)
C34 0.044(3) 0.069(4) 0.036(3) -0.009(2) 0.008(2) -0.002(2)
C35 0.050(3) 0.060(3) 0.044(3) 0.000(2) 0.015(2) -0.014(2)
C36 0.056(3) 0.039(3) 0.050(3) -0.004(2) 0.015(3) -0.013(2)
C41 0.042(2) 0.035(2) 0.037(3) -0.0018(19) 0.007(2) -0.0011(19)
C42A 0.029(5) 0.057(7) 0.069(9) 0.014(6) -0.004(5) -0.003(5)
C43A 0.030(5) 0.069(8) 0.066(9) 0.017(7) -0.002(5) 0.007(5)
C44A 0.043(8) 0.060(8) 0.057(10) 0.013(8) 0.004(8) 0.016(6)
C45A 0.053(6) 0.040(6) 0.067(8) 0.009(5) 0.004(6) 0.006(4)
C46A 0.046(6) 0.037(5) 0.051(7) 0.008(5) -0.001(5) -0.002(4)
C42B 0.046(6) 0.041(6) 0.069(8) -0.009(6) -0.004(6) 0.006(5)
C43B 0.057(7) 0.061(7) 0.056(8) -0.006(6) -0.013(6) 0.001(5)
C44B 0.048(9) 0.056(8) 0.047(8) 0.008(6) 0.001(7) 0.009(6)
C45B 0.073(9) 0.039(6) 0.058(7) 0.004(5) -0.011(7) 0.006(5)
C46B 0.056(7) 0.033(5) 0.046(7) 0.004(4) -0.005(5) -0.004(4)
C51 0.045(2) 0.036(2) 0.033(2) 0.0045(19) 0.006(2) 0.0018(19)
C52 0.055(3) 0.049(3) 0.160(8) 0.020(4) -0.036(4) -0.005(3)
C53 0.062(4) 0.055(4) 0.246(12) 0.046(6) -0.046(6) 0.001(3)
C54 0.084(4) 0.043(3) 0.108(6) 0.019(3) 0.022(5) 0.019(3)
C55 0.146(8) 0.046(4) 0.079(5) -0.018(3) -0.029(5) 0.026(4)
C56 0.115(6) 0.042(3) 0.076(4) -0.020(3) -0.046(4) 0.024(3)
C61 0.046(2) 0.026(2) 0.034(2) -0.0034(17) 0.001(2) -0.0010(18)
C62 0.049(3) 0.044(3) 0.038(3) -0.004(2) 0.002(2) 0.002(2)
C63 0.065(4) 0.056(3) 0.037(3) 0.002(2) -0.005(2) 0.010(3)
C64 0.083(4) 0.048(3) 0.037(3) 0.007(2) 0.007(3) -0.005(3)
C65 0.062(4) 0.062(3) 0.044(3) 0.004(3) 0.015(3) -0.011(3)
C66 0.048(3) 0.044(3) 0.042(3) 0.003(2) 0.006(2) -0.004(2)
O1 0.081(6) 0.083(6) 0.067(7) -0.010(6) -0.030(6) -0.040(4)
O2 0.102(6) 0.022(4) 0.120(6) 0.008(4) -0.002(5) -0.021(4)
O3 0.055(8) 0.078(8) 0.092(11) -0.029(7) 0.005(6) -0.005(6)
P1 0.0379(5) 0.0272(5) 0.0374(6) -0.0008(4) 0.0040(5) -0.0055(4)
P2 0.0357(5) 0.0274(5) 0.0348(6) -0.0031(4) 0.0048(5) -0.0060(4)
P3 0.0361(5) 0.0312(5) 0.0322(6) -0.0031(4) 0.0020(5) -0.0017(4)
Mn1 0.0359(3) 0.0280(3) 0.0418(4) -0.0031(3) 0.0017(3) -0.0078(3)
Br1A 0.0385(8) 0.0484(8) 0.0629(10) 0.0080(7) 0.0047(7) -0.0047(7)
Br1B 0.0493(14) 0.0520(13) 0.0499(18) -0.0132(14) -0.0059(14) -0.0149(10)
Br1C 0.076(3) 0.021(3) 0.073(3) -0.002(2) 0.007(2) -0.016(2)

loop_
_atom_type_symbol
_atom_type_description
_atom_type_scat_dispersion_real
_atom_type_scat_dispersion_imag
_atom_type_scat_source
C C 0.0181 0.0091 'International Tables Vol C Tables 4.2.6.8 and 6.1.1.4'
H H 0 0 'International Tables Vol C Tables 4.2.6.8 and 6.1.1.4'
O O 0.0492 0.0322 'International Tables Vol C Tables 4.2.6.8 and 6.1.1.4'
P P 0.2955 0.4335 'International Tables Vol C Tables 4.2.6.8 and 6.1.1.4'
Mn Mn -0.5299 2.8052 'International Tables Vol C Tables 4.2.6.8 and 6.1.1.4'
Br Br -0.6763 1.2805 'International Tables Vol C Tables 4.2.6.8 and 6.1.1.4'

loop_
_geom_angle_atom_site_label_1
_geom_angle_atom_site_label_2
_geom_angle_atom_site_label_3
_geom_angle
_geom_angle_site_symmetry_1
_geom_angle_site_symmetry_3
_geom_angle_publ_flag
Br1B C1 O1 24.1(7) . . ?
Br1B C1 Mn1 149.4(9) . . ?
O1 C1 Mn1 173.5(9) . . ?
Br1C C2 O2 20.8(9) . . ?
Br1C C2 Mn1 154.2(10) . . ?
O2 C2 Mn1 174.7(8) . . ?
Br1A C3 O3 24.5(9) . . ?
Br1A C3 Mn1 147.4(12) . . ?
O3 C3 Mn1 171.8(12) . . ?
C7 C4 P1 114.7(3) . . ?
C7 C4 H4A 108.6 . . ?
P1 C4 H4A 108.6 . . ?
C7 C4 H4B 108.6 . . ?
P1 C4 H4B 108.6 . . ?
H4A C4 H4B 107.6 . . ?
C7 C5 P2 115.4(3) . . ?
C7 C5 H5A 108.4 . . ?
P2 C5 H5A 108.4 . . ?
C7 C5 H5B 108.4 . . ?
P2 C5 H5B 108.4 . . ?
H5A C5 H5B 107.5 . . ?
C7 C6 P3 115.0(3) . . ?
C7 C6 H6A 108.5 . . ?
P3 C6 H6A 108.5 . . ?
C7 C6 H6B 108.5 . . ?
P3 C6 H6B 108.5 . . ?
H6A C6 H6B 107.5 . . ?
C5 C7 C8 107.9(4) . . ?
C5 C7 C6 112.4(4) . . ?
C8 C7 C6 107.7(4) . . ?
C5 C7 C4 110.9(4) . . ?
C8 C7 C4 106.9(4) . . ?
C6 C7 C4 110.8(4) . . ?
C7 C8 H8A 109.5 . . ?
C7 C8 H8B 109.5 . . ?
H8A C8 H8B 109.5 . . ?
C7 C8 H8C 109.5 . . ?
H8A C8 H8C 109.5 . . ?
H8B C8 H8C 109.5 . . ?
C12 C11 C16 117.9(5) . . ?
C12 C11 P1 126.1(4) . . ?
C16 C11 P1 116.0(4) . . ?
C11 C12 C13 121.0(5) . . ?
C11 C12 H12 119.5 . . ?
C13 C12 H12 119.5 . . ?
C14 C13 C12 120.4(6) . . ?
C14 C13 H13 119.8 . . ?
C12 C13 H13 119.8 . . ?
C15 C14 C13 119.3(5) . . ?
C15 C14 H14 120.4 . . ?
C13 C14 H14 120.4 . . ?
C14 C15 C16 121.2(6) . . ?
C14 C15 H15 119.4 . . ?
C16 C15 H15 119.4 . . ?
C15 C16 C11 120.2(6) . . ?
C15 C16 H16 119.9 . . ?
C11 C16 H16 119.9 . . ?
C26 C21 C22 118.2(4) . . ?
C26 C21 P1 122.6(4) . . ?
C22 C21 P1 119.2(4) . . ?
C23 C22 C21 120.9(5) . . ?
C23 C22 H22 119.6 . . ?
C21 C22 H22 119.6 . . ?
C22 C23 C24 120.1(5) . . ?
C22 C23 H23 120 . . ?
C24 C23 H23 120 . . ?
C25 C24 C23 120.1(5) . . ?
C25 C24 H24 120 . . ?
C23 C24 H24 120 . . ?
C24 C25 C26 120.5(6) . . ?
C24 C25 H25 119.7 . . ?
C26 C25 H25 119.7 . . ?
C21 C26 C25 120.2(5) . . ?
C21 C26 H26 119.9 . . ?
C25 C26 H26 119.9 . . ?
C32 C31 C36 118.0(4) . . ?
C32 C31 P2 124.7(4) . . ?
C36 C31 P2 117.2(4) . . ?
C33 C32 C31 120.6(5) . . ?
C33 C32 H32 119.7 . . ?
C31 C32 H32 119.7 . . ?
C34 C33 C32 120.5(5) . . ?
C34 C33 H33 119.7 . . ?
C32 C33 H33 119.7 . . ?
C35 C34 C33 119.7(5) . . ?
C35 C34 H34 120.1 . . ?
C33 C34 H34 120.1 . . ?
C34 C35 C36 120.2(5) . . ?
C34 C35 H35 119.9 . . ?
C36 C35 H35 119.9 . . ?
C35 C36 C31 120.9(5) . . ?
C35 C36 H36 119.5 . . ?
C31 C36 H36 119.5 . . ?
C42A C41 C46A 121.6(7) . . ?
C46B C41 C42B 113.5(7) . . ?
C42A C41 P2 123.1(5) . . ?
C46A C41 P2 115.2(5) . . ?
C46B C41 P2 127.4(5) . . ?
C42B C41 P2 119.1(5) . . ?
C41 C42A C43A 118.8(10) . . ?
C41 C42A H42A 120.6 . . ?
C43A C42A H42A 120.6 . . ?
C42A C43A C44A 120.3(12) . . ?
C42A C43A H43A 119.8 . . ?
C44A C43A H43A 119.8 . . ?
C45A C44A C43A 119.9(15) . . ?
C45A C44A H44A 120 . . ?
C43A C44A H44A 120 . . ?
C44A C45A C46A 120.8(12) . . ?
C44A C45A H45A 119.6 . . ?
C46A C45A H45A 119.6 . . ?
C45A C46A C41 118.4(9) . . ?
C45A C46A H46A 120.8 . . ?
C41 C46A H46A 120.8 . . ?
C43B C42B C41 124.3(9) . . ?
C43B C42B H42B 117.8 . . ?
C41 C42B H42B 117.8 . . ?
C44B C43B C42B 118.9(13) . . ?
C44B C43B H43B 120.6 . . ?
C42B C43B H43B 120.6 . . ?
C45B C44B C43B 119.0(15) . . ?
C45B C44B H44B 120.5 . . ?
C43B C44B H44B 120.5 . . ?
C44B C45B C46B 120.7(11) . . ?
C44B C45B H45B 119.7 . . ?
C46B C45B H45B 119.7 . . ?
C41 C46B C45B 123.6(9) . . ?
C41 C46B H46B 118.2 . . ?
C45B C46B H46B 118.2 . . ?
C52 C51 C56 117.3(5) . . ?
C52 C51 P3 125.9(4) . . ?
C56 C51 P3 116.9(4) . . ?
C51 C52 C53 121.3(7) . . ?
C51 C52 H52 119.4 . . ?
C53 C52 H52 119.4 . . ?
C54 C53 C52 121.8(7) . . ?
C54 C53 H53 119.1 . . ?
C52 C53 H53 119.1 . . ?
C53 C54 C55 118.5(6) . . ?
C53 C54 H54 120.7 . . ?
C55 C54 H54 120.7 . . ?
C54 C55 C56 120.0(7) . . ?
C54 C55 H55 120 . . ?
C56 C55 H55 120 . . ?
C51 C56 C55 121.1(6) . . ?
C51 C56 H56 119.4 . . ?
C55 C56 H56 119.4 . . ?
C66 C61 C62 117.4(4) . . ?
C66 C61 P3 118.8(4) . . ?
C62 C61 P3 123.7(4) . . ?
C63 C62 C61 121.4(5) . . ?
C63 C62 H62 119.3 . . ?
C61 C62 H62 119.3 . . ?
C64 C63 C62 120.5(5) . . ?
C64 C63 H63 119.7 . . ?
C62 C63 H63 119.7 . . ?
C63 C64 C65 119.4(5) . . ?
C63 C64 H64 120.3 . . ?
C65 C64 H64 120.3 . . ?
C64 C65 C66 120.4(6) . . ?
C64 C65 H65 119.8 . . ?
C66 C65 H65 119.8 . . ?
C61 C66 C65 120.9(5) . . ?
C61 C66 H66 119.6 . . ?
C65 C66 H66 119.6 . . ?
Br1B O1 C1 34.3(10) . . ?
Br1C O2 C2 26.8(13) . . ?
Br1A O3 C3 33.0(11) . . ?
C11 P1 C4 104.5(2) . . ?
C11 P1 C21 97.2(2) . . ?
C4 P1 C21 101.7(2) . . ?
C11 P1 Mn1 116.66(14) . . ?
C4 P1 Mn1 111.14(15) . . ?
C21 P1 Mn1 123.04(16) . . ?
C31 P2 C5 103.0(2) . . ?
C31 P2 C41 97.8(2) . . ?
C5 P2 C41 103.0(2) . . ?
C31 P2 Mn1 119.94(15) . . ?
C5 P2 Mn1 110.38(15) . . ?
C41 P2 Mn1 120.17(14) . . ?
C51 P3 C6 105.1(2) . . ?
C51 P3 C61 97.7(2) . . ?
C6 P3 C61 101.0(2) . . ?
C51 P3 Mn1 116.11(15) . . ?
C6 P3 Mn1 111.75(15) . . ?
C61 P3 Mn1 122.70(16) . . ?
C2 Mn1 C1 86.0(4) . . ?
C2 Mn1 C3 87.0(5) . . ?
C1 Mn1 C3 90.8(5) . . ?
C2 Mn1 P3 92.8(2) . . ?
C1 Mn1 P3 91.9(3) . . ?
C3 Mn1 P3 177.3(4) . . ?
C2 Mn1 P2 93.3(2) . . ?
C1 Mn1 P2 179.0(3) . . ?
C3 Mn1 P2 89.8(4) . . ?
P3 Mn1 P2 87.53(4) . . ?
C2 Mn1 P1 179.0(2) . . ?
C1 Mn1 P1 93.1(3) . . ?
C3 Mn1 P1 92.8(4) . . ?
P3 Mn1 P1 87.49(5) . . ?
P2 Mn1 P1 87.72(5) . . ?
C2 Mn1 Br1C 7.2(3) . . ?
C1 Mn1 Br1C 80.8(3) . . ?
C3 Mn1 Br1C 82.1(4) . . ?
P3 Mn1 Br1C 97.90(15) . . ?
P2 Mn1 Br1C 98.53(16) . . ?
P1 Mn1 Br1C 171.88(17) . . ?
C2 Mn1 Br1A 82.9(2) . . ?
C1 Mn1 Br1A 82.0(3) . . ?
C3 Mn1 Br1A 9.5(4) . . ?
P3 Mn1 Br1A 172.75(6) . . ?
P2 Mn1 Br1A 98.52(6) . . ?
P1 Mn1 Br1A 96.70(5) . . ?
Br1C Mn1 Br1A 77.32(15) . . ?
C2 Mn1 Br1B 80.5(2) . . ?
C1 Mn1 Br1B 9.1(3) . . ?
C3 Mn1 Br1B 83.3(4) . . ?
P3 Mn1 Br1B 99.32(9) . . ?
P2 Mn1 Br1B 170.91(9) . . ?
P1 Mn1 Br1B 98.48(9) . . ?
Br1C Mn1 Br1B 74.72(18) . . ?
Br1A Mn1 Br1B 74.25(9) . . ?
O3 Br1A C3 122.5(18) . . ?
O3 Br1A Mn1 145.7(16) . . ?
C3 Br1A Mn1 23.2(9) . . ?
O1 Br1B C1 121.6(17) . . ?
O1 Br1B Mn1 143.1(15) . . ?
C1 Br1B Mn1 21.5(6) . . ?
O2 Br1C C2 132(2) . . ?
O2 Br1C Mn1 150.8(18) . . ?
C2 Br1C Mn1 18.5(7) . . ?

loop_
_geom_bond_atom_site_label_1
_geom_bond_atom_site_label_2
_geom_bond_distance
_geom_bond_site_symmetry_2
_geom_bond_publ_flag
C1 Br1B 0.778(8) . ?
C1 O1 1.176(8) . ?
C1 Mn1 1.812(8) . ?
C2 Br1C 0.717(7) . ?
C2 O2 1.174(7) . ?
C2 Mn1 1.807(7) . ?
C3 Br1A 0.761(10) . ?
C3 O3 1.178(8) . ?
C3 Mn1 1.823(9) . ?
C4 C7 1.554(7) . ?
C4 P1 1.848(4) . ?
C4 H4A 0.99 . ?
C4 H4B 0.99 . ?
C5 C7 1.540(6) . ?
C5 P2 1.846(4) . ?
C5 H5A 0.99 . ?
C5 H5B 0.99 . ?
C6 C7 1.545(6) . ?
C6 P3 1.850(4) . ?
C6 H6A 0.99 . ?
C6 H6B 0.99 . ?
C7 C8 1.541(5) . ?
C8 H8A 0.98 . ?
C8 H8B 0.98 . ?
C8 H8C 0.98 . ?
C11 C12 1.378(7) . ?
C11 C16 1.386(7) . ?
C11 P1 1.831(5) . ?
C12 C13 1.387(8) . ?
C12 H12 0.95 . ?
C13 C14 1.359(9) . ?
C13 H13 0.95 . ?
C14 C15 1.358(9) . ?
C14 H14 0.95 . ?
C15 C16 1.386(8) . ?
C15 H15 0.95 . ?
C16 H16 0.95 . ?
C21 C26 1.389(7) . ?
C21 C22 1.396(6) . ?
C21 P1 1.851(4) . ?
C22 C23 1.381(7) . ?
C22 H22 0.95 . ?
C23 C24 1.383(9) . ?
C23 H23 0.95 . ?
C24 C25 1.355(9) . ?
C24 H24 0.95 . ?
C25 C26 1.402(7) . ?
C25 H25 0.95 . ?
C26 H26 0.95 . ?
C31 C32 1.385(6) . ?
C31 C36 1.398(6) . ?
C31 P2 1.837(5) . ?
C32 C33 1.384(7) . ?
C32 H32 0.95 . ?
C33 C34 1.374(7) . ?
C33 H33 0.95 . ?
C34 C35 1.372(8) . ?
C34 H34 0.95 . ?
C35 C36 1.380(7) . ?
C35 H35 0.95 . ?
C36 H36 0.95 . ?
C41 C42A 1.360(9) . ?
C41 C46A 1.375(8) . ?
C41 C46B 1.384(8) . ?
C41 C42B 1.409(9) . ?
C41 P2 1.849(5) . ?
C42A C43A 1.370(10) . ?
C42A H42A 0.95 . ?
C43A C44A 1.372(11) . ?
C43A H43A 0.95 . ?
C44A C45A 1.36(2) . ?
C44A H44A 0.95 . ?
C45A C46A 1.370(10) . ?
C45A H45A 0.95 . ?
C46A H46A 0.95 . ?
C42B C43B 1.391(10) . ?
C42B H42B 0.95 . ?
C43B C44B 1.389(11) . ?
C43B H43B 0.95 . ?
C44B C45B 1.36(2) . ?
C44B H44B 0.95 . ?
C45B C46B 1.396(10) . ?
C45B H45B 0.95 . ?
C46B H46B 0.95 . ?
C51 C52 1.345(8) . ?
C51 C56 1.382(7) . ?
C51 P3 1.836(4) . ?
C52 C53 1.381(9) . ?
C52 H52 0.95 . ?
C53 C54 1.339(11) . ?
C53 H53 0.95 . ?
C54 C55 1.362(10) . ?
C54 H54 0.95 . ?
C55 C56 1.389(8) . ?
C55 H55 0.95 . ?
C56 H56 0.95 . ?
C61 C66 1.387(7) . ?
C61 C62 1.389(7) . ?
C61 P3 1.852(5) . ?
C62 C63 1.385(7) . ?
C62 H62 0.95 . ?
C63 C64 1.360(8) . ?
C63 H63 0.95 . ?
C64 C65 1.378(8) . ?
C64 H64 0.95 . ?
C65 C66 1.390(7) . ?
C65 H65 0.95 . ?
C66 H66 0.95 . ?
O1 Br1B 0.564(8) . ?
O2 Br1C 0.565(7) . ?
O3 Br1A 0.578(9) . ?
P1 Mn1 2.3310(13) . ?
P2 Mn1 2.3301(14) . ?
P3 Mn1 2.3040(13) . ?
Mn1 Br1C 2.472(5) . ?
Mn1 Br1A 2.4974(19) . ?
Mn1 Br1B 2.513(3) . ?

loop_
_geom_torsion_atom_site_label_1
_geom_torsion_atom_site_label_2
_geom_torsion_atom_site_label_3
_geom_torsion_atom_site_label_4
_geom_torsion
_geom_torsion_site_symmetry_1
_geom_torsion_site_symmetry_2
_geom_torsion_site_symmetry_3
_geom_torsion_site_symmetry_4
_geom_torsion_publ_flag
P2 C5 C7 C8 157.8(3) . . . . ?
P2 C5 C7 C6 39.2(5) . . . . ?
P2 C5 C7 C4 -85.4(4) . . . . ?
P3 C6 C7 C5 -82.0(4) . . . . ?
P3 C6 C7 C8 159.4(4) . . . . ?
P3 C6 C7 C4 42.8(5) . . . . ?
P1 C4 C7 C5 41.2(4) . . . . ?
P1 C4 C7 C8 158.5(3) . . . . ?
P1 C4 C7 C6 -84.4(4) . . . . ?
C16 C11 C12 C13 1.4(8) . . . . ?
P1 C11 C12 C13 -178.9(4) . . . . ?
C11 C12 C13 C14 -0.1(9) . . . . ?
C12 C13 C14 C15 -1.9(9) . . . . ?
C13 C14 C15 C16 2.7(9) . . . . ?
C14 C15 C16 C11 -1.4(10) . . . . ?
C12 C11 C16 C15 -0.7(8) . . . . ?
P1 C11 C16 C15 179.6(5) . . . . ?
C26 C21 C22 C23 0.2(8) . . . . ?
P1 C21 C22 C23 -179.6(4) . . . . ?
C21 C22 C23 C24 -0.2(9) . . . . ?
C22 C23 C24 C25 -0.3(9) . . . . ?
C23 C24 C25 C26 0.9(9) . . . . ?
C22 C21 C26 C25 0.4(7) . . . . ?
P1 C21 C26 C25 -179.9(4) . . . . ?
C24 C25 C26 C21 -0.9(8) . . . . ?
C36 C31 C32 C33 2.1(8) . . . . ?
P2 C31 C32 C33 -178.3(4) . . . . ?
C31 C32 C33 C34 -2.6(8) . . . . ?
C32 C33 C34 C35 0.7(8) . . . . ?
C33 C34 C35 C36 1.6(9) . . . . ?
C34 C35 C36 C31 -2.1(9) . . . . ?
C32 C31 C36 C35 0.2(8) . . . . ?
P2 C31 C36 C35 -179.4(4) . . . . ?
C46A C41 C42A C43A -1.1(14) . . . . ?
P2 C41 C42A C43A 179.4(8) . . . . ?
C41 C42A C43A C44A 1(2) . . . . ?
C42A C43A C44A C45A 0(3) . . . . ?
C43A C44A C45A C46A -2(3) . . . . ?
C44A C45A C46A C41 2(2) . . . . ?
C42A C41 C46A C45A -0.4(15) . . . . ?
P2 C41 C46A C45A 179.1(9) . . . . ?
C46B C41 C42B C43B -1.5(13) . . . . ?
P2 C41 C42B C43B 176.4(8) . . . . ?
C41 C42B C43B C44B 0.2(18) . . . . ?
C42B C43B C44B C45B 1(3) . . . . ?
C43B C44B C45B C46B -2(3) . . . . ?
C42B C41 C46B C45B 1.4(14) . . . . ?
P2 C41 C46B C45B -176.3(9) . . . . ?
C44B C45B C46B C41 0(2) . . . . ?
C56 C51 C52 C53 -0.9(12) . . . . ?
P3 C51 C52 C53 -179.9(7) . . . . ?
C51 C52 C53 C54 -0.4(16) . . . . ?
C52 C53 C54 C55 1.1(15) . . . . ?
C53 C54 C55 C56 -0.4(13) . . . . ?
C52 C51 C56 C55 1.6(11) . . . . ?
P3 C51 C56 C55 -179.4(6) . . . . ?
C54 C55 C56 C51 -1.0(12) . . . . ?
C66 C61 C62 C63 0.4(7) . . . . ?
P3 C61 C62 C63 176.9(4) . . . . ?
C61 C62 C63 C64 -1.8(8) . . . . ?
C62 C63 C64 C65 2.0(8) . . . . ?
C63 C64 C65 C66 -1.0(9) . . . . ?
C62 C61 C66 C65 0.6(7) . . . . ?
P3 C61 C66 C65 -176.0(4) . . . . ?
C64 C65 C66 C61 -0.4(8) . . . . ?
C12 C11 P1 C4 -5.0(5) . . . . ?
C16 C11 P1 C4 174.7(4) . . . . ?
C12 C11 P1 C21 -109.1(5) . . . . ?
C16 C11 P1 C21 70.6(4) . . . . ?
C12 C11 P1 Mn1 118.1(4) . . . . ?
C16 C11 P1 Mn1 -62.2(4) . . . . ?
C7 C4 P1 C11 161.7(3) . . . . ?
C7 C4 P1 C21 -97.6(4) . . . . ?
C7 C4 P1 Mn1 35.0(4) . . . . ?
C26 C21 P1 C11 -127.2(4) . . . . ?
C22 C21 P1 C11 52.6(4) . . . . ?
C26 C21 P1 C4 126.3(4) . . . . ?
C22 C21 P1 C4 -53.9(4) . . . . ?
C26 C21 P1 Mn1 1.3(5) . . . . ?
C22 C21 P1 Mn1 -178.9(3) . . . . ?
C32 C31 P2 C5 -2.5(5) . . . . ?
C36 C31 P2 C5 177.1(4) . . . . ?
C32 C31 P2 C41 -107.8(5) . . . . ?
C36 C31 P2 C41 71.8(4) . . . . ?
C32 C31 P2 Mn1 120.6(4) . . . . ?
C36 C31 P2 Mn1 -59.9(4) . . . . ?
C7 C5 P2 C31 165.8(3) . . . . ?
C7 C5 P2 C41 -92.9(4) . . . . ?
C7 C5 P2 Mn1 36.6(4) . . . . ?
C42A C41 P2 C31 98.9(8) . . . . ?
C46A C41 P2 C31 -80.7(7) . . . . ?
C46B C41 P2 C31 -123.9(8) . . . . ?
C42B C41 P2 C31 58.5(7) . . . . ?
C42A C41 P2 C5 -6.5(8) . . . . ?
C46A C41 P2 C5 174.0(7) . . . . ?
C46B C41 P2 C5 130.7(8) . . . . ?
C42B C41 P2 C5 -46.8(7) . . . . ?
C42A C41 P2 Mn1 -129.7(8) . . . . ?
C46A C41 P2 Mn1 50.8(7) . . . . ?
C46B C41 P2 Mn1 7.6(8) . . . . ?
C42B C41 P2 Mn1 -170.0(7) . . . . ?
C52 C51 P3 C6 -9.7(6) . . . . ?
C56 C51 P3 C6 171.3(5) . . . . ?
C52 C51 P3 C61 -113.4(6) . . . . ?
C56 C51 P3 C61 67.6(5) . . . . ?
C52 C51 P3 Mn1 114.3(6) . . . . ?
C56 C51 P3 Mn1 -64.6(5) . . . . ?
C7 C6 P3 C51 160.6(3) . . . . ?
C7 C6 P3 C61 -98.2(4) . . . . ?
C7 C6 P3 Mn1 33.9(4) . . . . ?
C66 C61 P3 C51 58.5(4) . . . . ?
C62 C61 P3 C51 -117.9(4) . . . . ?
C66 C61 P3 C6 -48.6(4) . . . . ?
C62 C61 P3 C6 135.0(4) . . . . ?
C66 C61 P3 Mn1 -173.7(3) . . . . ?
C62 C61 P3 Mn1 9.9(5) . . . . ?
Br1C C2 Mn1 C1 44(2) . . . . ?
Br1C C2 Mn1 C3 -47(2) . . . . ?
Br1C C2 Mn1 P3 135(2) . . . . ?
Br1C C2 Mn1 P2 -137(2) . . . . ?
Br1C C2 Mn1 Br1A -39(2) . . . . ?
Br1C C2 Mn1 Br1B 36(2) . . . . ?
Br1B C1 Mn1 C2 -52.7(19) . . . . ?
Br1B C1 Mn1 C3 34.2(19) . . . . ?
Br1B C1 Mn1 P3 -145.3(19) . . . . ?
Br1B C1 Mn1 P1 127.1(19) . . . . ?
Br1B C1 Mn1 Br1C -47.6(18) . . . . ?
Br1B C1 Mn1 Br1A 30.8(18) . . . . ?
Br1A C3 Mn1 C2 65(3) . . . . ?
Br1A C3 Mn1 C1 -21(3) . . . . ?
Br1A C3 Mn1 P2 158(3) . . . . ?
Br1A C3 Mn1 P1 -114(3) . . . . ?
Br1A C3 Mn1 Br1C 59(3) . . . . ?
Br1A C3 Mn1 Br1B -16(3) . . . . ?
C3 O3 Br1A Mn1 2(2) . . . . ?
Mn1 C3 Br1A O3 178(3) . . . . ?
O3 C3 Br1A Mn1 -178(3) . . . . ?
C1 O1 Br1B Mn1 1.4(14) . . . . ?
Mn1 C1 Br1B O1 178(2) . . . . ?
O1 C1 Br1B Mn1 -178(2) . . . . ?
C2 O2 Br1C Mn1 -3.0(15) . . . . ?
Mn1 C2 Br1C O2 -175(2) . . . . ?
O2 C2 Br1C Mn1 175(2) . . . . ?
